data_7208844
loop_
_publ_author_name
'Indumathi, Sethuraman'
'Perumal, Subbu'
'Anbananthan, Natarajan'

_publ_section_title
;
 A facile eco-friendly three-component protocol for the regio- and
 stereoselective synthesis of functionalized
 trans-dihydrofuro[3,2-c]-quinolin-4(2H)-ones
;
_journal_issue 12
_journal_name_full 'Green Chemistry'
_journal_page_first 3361
_journal_paper_doi 10.1039/c2gc36040c
_journal_volume 14
_journal_year 2012
_chemical_formula_moiety 'C25 H16 Cl2 F N O3'
_chemical_formula_sum 'C25 H16 Cl2 F N O3'
_chemical_formula_weight 468.29
_chemical_melting_point 255
_chemical_name_common
;
trans-3-(2,4-Dichlorophenyl)-2-(4-fluorobenzoyl)-
5-methyl-3,5-dihydrofuro-[3,2-c]quinolin-4(2H)-one
;
_chemical_name_systematic
;
trans-3-(2,4-Dichlorophenyl)-2-(4-fluorobenzoyl)-
5-methyl-3,5-dihydrofuro-[3,2-c]quinolin-4(2H)-one
;
_space_group_IT_number 14
_symmetry_cell_setting monoclinic
_symmetry_space_group_name_Hall '-P 2yn'
_symmetry_space_group_name_H-M 'P 1 21/n 1'
_atom_sites_solution_hydrogens geom
_atom_sites_solution_primary direct
_atom_sites_solution_secondary difmap
_audit_creation_method SHELXL-97
_cell_angle_alpha 90.00
_cell_angle_beta 95.507(8)
_cell_angle_gamma 90.00
_cell_formula_units_Z 4
_cell_length_a 10.017(5)
_cell_length_b 7.789(4)
_cell_length_c 27.003(15)
_cell_measurement_reflns_used 5234
_cell_measurement_temperature 293(2)
_cell_measurement_theta_max 28.50
_cell_measurement_theta_min 2.11
_cell_volume 2097.1(19)
_computing_cell_refinement APEX2
_computing_data_collection 'APEX2 (Bruker, 2008)'
_computing_data_reduction 'SAINT (Bruker, 2008)'
_computing_molecular_graphics 'ORTEP3 (Farrugia, 1997)'
_computing_publication_material 'SHELXL97 and PLATON (Spek, 2009)'
_computing_structure_refinement 'SHELXL-97 (Sheldrick, 2008)'
_computing_structure_solution 'SHELXS97 (Sheldrick, 2008)'
_diffrn_ambient_temperature 293(2)
_diffrn_measured_fraction_theta_full 0.986
_diffrn_measured_fraction_theta_max 0.986
_diffrn_measurement_device_type 'Bruker SMART APEXII area-detector diffractometer'
_diffrn_measurement_method '\w and \f scans'
_diffrn_radiation_monochromator graphite
_diffrn_radiation_source 'fine-focus sealed tube'
_diffrn_radiation_type MoK\a
_diffrn_radiation_wavelength 0.71073
_diffrn_reflns_av_R_equivalents 0.0505
_diffrn_reflns_av_sigmaI/netI 0.0485
_diffrn_reflns_limit_h_max 13
_diffrn_reflns_limit_h_min -13
_diffrn_reflns_limit_k_max 10
_diffrn_reflns_limit_k_min -10
_diffrn_reflns_limit_l_max 35
_diffrn_reflns_limit_l_min -36
_diffrn_reflns_number 19311
_diffrn_reflns_theta_full 28.50
_diffrn_reflns_theta_max 28.50
_diffrn_reflns_theta_min 2.11
_exptl_absorpt_coefficient_mu 0.348
_exptl_absorpt_correction_type none
_exptl_crystal_colour colourless
_exptl_crystal_density_diffrn 1.483
_exptl_crystal_density_method 'not measured'
_exptl_crystal_description Block
_exptl_crystal_F_000 960
_exptl_crystal_size_max 0.20
_exptl_crystal_size_mid 0.20
_exptl_crystal_size_min 0.20
_refine_diff_density_max 0.321
_refine_diff_density_min -0.353
_refine_ls_extinction_method none
_refine_ls_goodness_of_fit_ref 1.090
_refine_ls_hydrogen_treatment mixed
_refine_ls_matrix_type full
_refine_ls_number_parameters 298
_refine_ls_number_reflns 5234
_refine_ls_number_restraints 0
_refine_ls_restrained_S_all 1.090
_refine_ls_R_factor_all 0.1226
_refine_ls_R_factor_gt 0.0790
_refine_ls_shift/su_max 0.000
_refine_ls_shift/su_mean 0.000
_refine_ls_structure_factor_coef Fsqd
_refine_ls_weighting_details 'calc w=1/[\s^2^(Fo^2^)+(0.0486P)^2^+4.5906P] where P=(Fo^2^+2Fc^2^)/3'
_refine_ls_weighting_scheme calc
_refine_ls_wR_factor_gt 0.1823
_refine_ls_wR_factor_ref 0.2072
_reflns_number_gt 3218
_reflns_number_total 5234
_reflns_threshold_expression >2sigma(I)
_cod_data_source_file c2gc36040c.txt
_cod_data_source_block fin
_cod_depositor_comments
;
The following automatic conversions were performed:

'_exptl_absorpt_correction_type' value 'None' changed to 'none'
according to /home/saulius/struct/CIF-dictionaries/cif_core.dic
dictionary named 'cif_core.dic' version 2.4.2 from 2011-04-26.

Automatic conversion script
Id: cif_fix_values 1891 2012-01-12 08:04:46Z andrius 
;
_cod_original_cell_volume 2096.9(19)
_cod_original_sg_symbol_H-M 'P 21/n'
_cod_database_code 7208844

loop_
_symmetry_equiv_pos_as_xyz
'x, y, z'
'-x+1/2, y+1/2, -z+1/2'
'-x, -y, -z'
'x-1/2, -y-1/2, z-1/2'

loop_
_atom_site_label
_atom_site_type_symbol
_atom_site_fract_x
_atom_site_fract_y
_atom_site_fract_z
_atom_site_U_iso_or_equiv
_atom_site_adp_type
_atom_site_occupancy
_atom_site_symmetry_multiplicity
_atom_site_calc_flag
_atom_site_refinement_flags
Cl1 Cl 0.04674(16) 0.53507(18) 0.07368(5) 0.0804(5) Uani 1 1 d .
Cl2 Cl -0.17665(14) -0.0763(2) 0.02746(5) 0.0906(5) Uani 1 1 d .
O2 O 0.2552(3) 0.2728(4) 0.25587(9) 0.0458(6) Uani 1 1 d .
O1 O 0.4567(3) 0.4637(4) 0.23200(10) 0.0563(8) Uani 1 1 d .
F1 F 0.6282(3) 0.3762(5) 0.01616(10) 0.0850(10) Uani 1 1 d .
O3 O -0.1189(3) 0.5760(4) 0.18927(12) 0.0630(9) Uani 1 1 d .
N1 N -0.1013(3) 0.5142(4) 0.27295(13) 0.0477(8) Uani 1 1 d .
C7 C 0.1408(3) 0.3796(5) 0.17795(13) 0.0369(8) Uani 1 1 d .
C16 C 0.0689(3) 0.4165(5) 0.22332(13) 0.0371(8) Uani 1 1 d .
C8 C 0.2707(4) 0.2887(5) 0.20324(13) 0.0391(8) Uani 1 1 d .
C17 C 0.1381(4) 0.3528(4) 0.26416(14) 0.0379(8) Uani 1 1 d .
C19 C 0.0948(4) 0.3655(5) 0.31272(14) 0.0400(8) Uani 1 1 d .
C10 C 0.4552(3) 0.3831(5) 0.14782(13) 0.0377(8) Uani 1 1 d .
C9 C 0.4006(3) 0.3855(5) 0.19705(13) 0.0383(8) Uani 1 1 d .
C11 C 0.5806(4) 0.4598(5) 0.14408(15) 0.0453(9) Uani 1 1 d .
H11 H 0.6247 0.5134 0.1718 0.054 Uiso 1 1 calc R
C6 C 0.0595(3) 0.2684(5) 0.13959(13) 0.0377(8) Uani 1 1 d .
C24 C -0.0321(4) 0.4434(5) 0.31531(15) 0.0464(9) Uani 1 1 d .
C13 C 0.5705(5) 0.3790(6) 0.05950(15) 0.0554(11) Uani 1 1 d .
C15 C 0.3890(4) 0.3045(6) 0.10585(14) 0.0486(10) Uani 1 1 d .
H15 H 0.3064 0.2518 0.1080 0.058 Uiso 1 1 calc R
C12 C 0.6394(4) 0.4568(6) 0.10014(17) 0.0548(11) Uani 1 1 d .
H12 H 0.7233 0.5058 0.0979 0.066 Uiso 1 1 calc R
C18 C -0.0557(4) 0.5075(5) 0.22565(15) 0.0436(9) Uani 1 1 d .
C20 C 0.1699(5) 0.3068(5) 0.35589(15) 0.0508(10) Uani 1 1 d .
H20 H 0.2547 0.2602 0.3538 0.061 Uiso 1 1 calc R
C5 C 0.0272(4) 0.0988(5) 0.15150(14) 0.0435(9) Uani 1 1 d .
H5 H 0.0554 0.0565 0.1830 0.052 Uiso 1 1 calc R
C3 C -0.0878(4) 0.0553(7) 0.07128(16) 0.0552(11) Uani 1 1 d .
C1 C 0.0137(4) 0.3260(6) 0.09233(14) 0.0476(9) Uani 1 1 d .
C2 C -0.0597(4) 0.2218(7) 0.05782(15) 0.0556(11) Uani 1 1 d .
H2 H -0.0892 0.2633 0.0264 0.067 Uiso 1 1 calc R
C4 C -0.0457(4) -0.0077(6) 0.11748(16) 0.0512(10) Uani 1 1 d .
H4 H -0.0655 -0.1199 0.1260 0.061 Uiso 1 1 calc R
C14 C 0.4460(4) 0.3049(6) 0.06131(15) 0.0559(11) Uani 1 1 d .
H14 H 0.4013 0.2560 0.0330 0.067 Uiso 1 1 calc R
C21 C 0.1189(6) 0.3178(6) 0.40112(17) 0.0668(14) Uani 1 1 d .
H21 H 0.1688 0.2792 0.4298 0.080 Uiso 1 1 calc R
C23 C -0.0829(5) 0.4483(7) 0.36225(18) 0.0642(13) Uani 1 1 d .
H23 H -0.1678 0.4932 0.3652 0.077 Uiso 1 1 calc R
C22 C -0.0072(6) 0.3867(7) 0.40370(19) 0.0725(15) Uani 1 1 d .
H22 H -0.0420 0.3918 0.4344 0.087 Uiso 1 1 calc R
C25 C -0.2299(5) 0.6031(8) 0.2769(2) 0.0760(16) Uani 1 1 d .
H25A H -0.2585 0.6575 0.2457 0.114 Uiso 1 1 calc R
H25B H -0.2187 0.6883 0.3026 0.114 Uiso 1 1 calc R
H25C H -0.2963 0.5213 0.2848 0.114 Uiso 1 1 calc R
H7 H 0.169(3) 0.488(5) 0.1621(13) 0.033(9) Uiso 1 1 d .
H8 H 0.282(4) 0.174(5) 0.1903(13) 0.040(10) Uiso 1 1 d .

loop_
_atom_site_aniso_label
_atom_site_aniso_U_11
_atom_site_aniso_U_22
_atom_site_aniso_U_33
_atom_site_aniso_U_23
_atom_site_aniso_U_13
_atom_site_aniso_U_12
Cl1 0.1109(11) 0.0654(8) 0.0608(7) 0.0270(6) -0.0128(7) -0.0036(8)
Cl2 0.0748(9) 0.1210(13) 0.0731(9) -0.0432(9) -0.0079(7) -0.0215(9)
O2 0.0459(14) 0.0493(16) 0.0423(14) 0.0100(12) 0.0047(11) 0.0128(13)
O1 0.0485(16) 0.073(2) 0.0467(16) -0.0214(15) 0.0010(13) -0.0090(15)
F1 0.085(2) 0.121(3) 0.0524(16) 0.0024(17) 0.0235(14) 0.010(2)
O3 0.0480(17) 0.072(2) 0.0658(19) -0.0090(16) -0.0132(14) 0.0162(16)
N1 0.0354(16) 0.0468(19) 0.061(2) -0.0173(16) 0.0028(15) -0.0021(15)
C7 0.0321(17) 0.0355(19) 0.0421(19) 0.0057(15) -0.0020(14) -0.0010(15)
C16 0.0365(18) 0.0316(18) 0.0426(19) -0.0023(15) 0.0000(15) -0.0014(15)
C8 0.0381(19) 0.039(2) 0.0390(19) -0.0014(16) 0.0005(15) 0.0058(16)
C17 0.0373(18) 0.0287(18) 0.047(2) 0.0005(15) 0.0022(15) -0.0046(15)
C19 0.042(2) 0.0318(18) 0.046(2) -0.0016(15) 0.0040(16) -0.0100(16)
C10 0.0338(18) 0.0374(19) 0.0411(19) -0.0036(15) -0.0008(14) 0.0044(15)
C9 0.0333(18) 0.040(2) 0.0408(19) -0.0082(16) -0.0019(14) 0.0092(15)
C11 0.039(2) 0.047(2) 0.049(2) -0.0058(18) -0.0018(16) 0.0033(17)
C6 0.0331(17) 0.045(2) 0.0353(18) 0.0025(15) 0.0025(14) 0.0015(16)
C24 0.041(2) 0.041(2) 0.057(2) -0.0132(18) 0.0066(18) -0.0141(17)
C13 0.057(3) 0.068(3) 0.043(2) 0.005(2) 0.0105(19) 0.016(2)
C15 0.042(2) 0.057(3) 0.046(2) -0.0098(19) -0.0017(17) -0.0023(19)
C12 0.042(2) 0.061(3) 0.062(3) 0.004(2) 0.0096(19) 0.003(2)
C18 0.0360(19) 0.039(2) 0.054(2) -0.0108(17) -0.0058(17) -0.0021(16)
C20 0.064(3) 0.042(2) 0.046(2) 0.0029(18) 0.0027(19) -0.005(2)
C5 0.044(2) 0.048(2) 0.0381(19) 0.0018(17) 0.0031(16) -0.0033(18)
C3 0.039(2) 0.077(3) 0.049(2) -0.020(2) 0.0032(18) -0.004(2)
C1 0.045(2) 0.055(2) 0.042(2) 0.0067(18) 0.0030(17) 0.0055(19)
C2 0.044(2) 0.084(3) 0.037(2) -0.002(2) -0.0033(17) 0.004(2)
C4 0.047(2) 0.052(3) 0.055(2) -0.009(2) 0.0062(18) -0.0107(19)
C14 0.054(3) 0.069(3) 0.043(2) -0.011(2) -0.0019(18) 0.003(2)
C21 0.102(4) 0.054(3) 0.044(2) 0.003(2) 0.007(2) -0.016(3)
C23 0.061(3) 0.067(3) 0.068(3) -0.019(3) 0.024(2) -0.019(2)
C22 0.096(4) 0.072(3) 0.053(3) -0.012(2) 0.026(3) -0.021(3)
C25 0.048(3) 0.095(4) 0.083(4) -0.040(3) -0.002(2) 0.019(3)

loop_
_atom_type_symbol
_atom_type_description
_atom_type_scat_dispersion_real
_atom_type_scat_dispersion_imag
_atom_type_scat_source
C C 0.0033 0.0016 'International Tables Vol C Tables 4.2.6.8 and 6.1.1.4'
H H 0.0000 0.0000 'International Tables Vol C Tables 4.2.6.8 and 6.1.1.4'
N N 0.0061 0.0033 'International Tables Vol C Tables 4.2.6.8 and 6.1.1.4'
O O 0.0106 0.0060 'International Tables Vol C Tables 4.2.6.8 and 6.1.1.4'
F F 0.0171 0.0103 'International Tables Vol C Tables 4.2.6.8 and 6.1.1.4'
Cl Cl 0.1484 0.1585 'International Tables Vol C Tables 4.2.6.8 and 6.1.1.4'

loop_
_geom_angle_atom_site_label_1
_geom_angle_atom_site_label_2
_geom_angle_atom_site_label_3
_geom_angle
C17 O2 C8 107.2(3)
C24 N1 C18 123.7(3)
C24 N1 C25 119.7(4)
C18 N1 C25 116.6(4)
C16 C7 C6 113.2(3)
C16 C7 C8 99.9(3)
C6 C7 C8 113.8(3)
C16 C7 H7 111(2)
C6 C7 H7 110(2)
C8 C7 H7 108(2)
C17 C16 C18 121.8(3)
C17 C16 C7 110.4(3)
C18 C16 C7 127.8(3)
O2 C8 C9 108.8(3)
O2 C8 C7 107.5(3)
C9 C8 C7 114.0(3)
O2 C8 H8 108(2)
C9 C8 H8 107(2)
C7 C8 H8 112(2)
C16 C17 O2 114.7(3)
C16 C17 C19 123.6(3)
O2 C17 C19 121.7(3)
C20 C19 C24 120.7(4)
C20 C19 C17 123.8(4)
C24 C19 C17 115.4(3)
C15 C10 C11 119.1(4)
C15 C10 C9 123.0(3)
C11 C10 C9 117.9(3)
O1 C9 C10 121.2(3)
O1 C9 C8 119.9(3)
C10 C9 C8 118.9(3)
C12 C11 C10 121.0(4)
C12 C11 H11 119.5
C10 C11 H11 119.5
C1 C6 C5 116.8(4)
C1 C6 C7 123.3(3)
C5 C6 C7 119.9(3)
N1 C24 C23 122.2(4)
N1 C24 C19 120.5(4)
C23 C24 C19 117.3(4)
F1 C13 C12 118.2(4)
F1 C13 C14 119.1(4)
C12 C13 C14 122.7(4)
C14 C15 C10 120.1(4)
C14 C15 H15 119.9
C10 C15 H15 119.9
C11 C12 C13 118.1(4)
C11 C12 H12 120.9
C13 C12 H12 120.9
O3 C18 N1 121.5(4)
O3 C18 C16 123.8(4)
N1 C18 C16 114.7(3)
C21 C20 C19 120.3(5)
C21 C20 H20 119.9
C19 C20 H20 119.9
C4 C5 C6 121.8(4)
C4 C5 H5 119.1
C6 C5 H5 119.1
C4 C3 C2 121.5(4)
C4 C3 Cl2 120.0(4)
C2 C3 Cl2 118.5(3)
C6 C1 C2 122.3(4)
C6 C1 Cl1 120.8(3)
C2 C1 Cl1 117.0(3)
C3 C2 C1 118.6(4)
C3 C2 H2 120.7
C1 C2 H2 120.7
C3 C4 C5 118.9(4)
C3 C4 H4 120.5
C5 C4 H4 120.5
C13 C14 C15 118.9(4)
C13 C14 H14 120.6
C15 C14 H14 120.6
C20 C21 C22 119.4(5)
C20 C21 H21 120.3
C22 C21 H21 120.3
C22 C23 C24 120.2(5)
C22 C23 H23 119.9
C24 C23 H23 119.9
C23 C22 C21 122.0(5)
C23 C22 H22 119.0
C21 C22 H22 119.0
N1 C25 H25A 109.5
N1 C25 H25B 109.5
H25A C25 H25B 109.5
N1 C25 H25C 109.5
H25A C25 H25C 109.5
H25B C25 H25C 109.5

loop_
_geom_bond_atom_site_label_1
_geom_bond_atom_site_label_2
_geom_bond_distance
Cl1 C1 1.745(5)
Cl2 C3 1.744(4)
O2 C17 1.365(4)
O2 C8 1.450(4)
O1 C9 1.215(4)
F1 C13 1.354(5)
O3 C18 1.238(5)
N1 C24 1.393(5)
N1 C18 1.398(5)
N1 C25 1.476(5)
C7 C16 1.507(5)
C7 C6 1.525(5)
C7 C8 1.578(5)
C7 H7 1.00(4)
C16 C17 1.340(5)
C16 C18 1.442(5)
C8 C9 1.526(5)
C8 H8 0.97(4)
C17 C19 1.424(5)
C19 C20 1.402(5)
C19 C24 1.417(5)
C10 C15 1.398(5)
C10 C11 1.403(5)
C10 C9 1.486(5)
C11 C12 1.375(6)
C11 H11 0.9300
C6 C1 1.388(5)
C6 C5 1.405(5)
C24 C23 1.411(6)
C13 C12 1.379(6)
C13 C14 1.379(6)
C15 C14 1.380(6)
C15 H15 0.9300
C12 H12 0.9300
C20 C21 1.371(6)
C20 H20 0.9300
C5 C4 1.392(5)
C5 H5 0.9300
C3 C4 1.369(6)
C3 C2 1.383(7)
C1 C2 1.391(6)
C2 H2 0.9300
C4 H4 0.9300
C14 H14 0.9300
C21 C22 1.380(8)
C21 H21 0.9300
C23 C22 1.377(7)
C23 H23 0.9300
C22 H22 0.9300
C25 H25A 0.9600
C25 H25B 0.9600
C25 H25C 0.9600

loop_
_geom_torsion_atom_site_label_1
_geom_torsion_atom_site_label_2
_geom_torsion_atom_site_label_3
_geom_torsion_atom_site_label_4
_geom_torsion
C6 C7 C16 C17 118.6(3)
C8 C7 C16 C17 -2.8(4)
C6 C7 C16 C18 -62.0(5)
C8 C7 C16 C18 176.6(3)
C17 O2 C8 C9 120.0(3)
C17 O2 C8 C7 -4.0(4)
C16 C7 C8 O2 4.0(4)
C6 C7 C8 O2 -116.9(3)
C16 C7 C8 C9 -116.6(3)
C6 C7 C8 C9 122.4(3)
C18 C16 C17 O2 -178.8(3)
C7 C16 C17 O2 0.6(4)
C18 C16 C17 C19 1.3(6)
C7 C16 C17 C19 -179.2(3)
C8 O2 C17 C16 2.2(4)
C8 O2 C17 C19 -177.9(3)
C16 C17 C19 C20 -176.7(4)
O2 C17 C19 C20 3.5(6)
C16 C17 C19 C24 3.2(5)
O2 C17 C19 C24 -176.6(3)
C15 C10 C9 O1 -175.6(4)
C11 C10 C9 O1 6.1(5)
C15 C10 C9 C8 3.9(5)
C11 C10 C9 C8 -174.4(3)
O2 C8 C9 O1 -14.6(5)
C7 C8 C9 O1 105.4(4)
O2 C8 C9 C10 165.9(3)
C7 C8 C9 C10 -74.1(4)
C15 C10 C11 C12 -0.7(6)
C9 C10 C11 C12 177.6(4)
C16 C7 C6 C1 115.3(4)
C8 C7 C6 C1 -131.5(4)
C16 C7 C6 C5 -64.6(4)
C8 C7 C6 C5 48.6(4)
C18 N1 C24 C23 -178.2(4)
C25 N1 C24 C23 2.1(6)
C18 N1 C24 C19 3.0(5)
C25 N1 C24 C19 -176.7(4)
C20 C19 C24 N1 174.6(3)
C17 C19 C24 N1 -5.2(5)
C20 C19 C24 C23 -4.3(6)
C17 C19 C24 C23 175.9(3)
C11 C10 C15 C14 -0.9(6)
C9 C10 C15 C14 -179.2(4)
C10 C11 C12 C13 1.2(6)
F1 C13 C12 C11 179.9(4)
C14 C13 C12 C11 0.0(7)
C24 N1 C18 O3 -178.2(4)
C25 N1 C18 O3 1.5(6)
C24 N1 C18 C16 1.6(5)
C25 N1 C18 C16 -178.7(4)
C17 C16 C18 O3 176.0(4)
C7 C16 C18 O3 -3.3(6)
C17 C16 C18 N1 -3.7(5)
C7 C16 C18 N1 177.0(3)
C24 C19 C20 C21 2.7(6)
C17 C19 C20 C21 -177.5(4)
C1 C6 C5 C4 0.7(6)
C7 C6 C5 C4 -179.4(3)
C5 C6 C1 C2 -0.5(6)
C7 C6 C1 C2 179.6(4)
C5 C6 C1 Cl1 179.5(3)
C7 C6 C1 Cl1 -0.4(5)
C4 C3 C2 C1 0.3(6)
Cl2 C3 C2 C1 -178.6(3)
C6 C1 C2 C3 0.0(6)
Cl1 C1 C2 C3 180.0(3)
C2 C3 C4 C5 -0.1(6)
Cl2 C3 C4 C5 178.8(3)
C6 C5 C4 C3 -0.4(6)
F1 C13 C14 C15 178.5(4)
C12 C13 C14 C15 -1.6(7)
C10 C15 C14 C13 2.0(7)
C19 C20 C21 C22 0.2(7)
N1 C24 C23 C22 -175.7(4)
C19 C24 C23 C22 3.2(6)
C24 C23 C22 C21 -0.4(8)
C20 C21 C22 C23 -1.3(8)
